data_4081071
loop_
_publ_author_name
'Wang, Fenhua'
'Wang, Shaowu'
'Zhu, Xiancui'
'Zhou, Shuangliu'
'Miao, Hui'
'Gu, Xiaoxia'
'Wei, Yun'
'Yuan, Qingbing'

_publ_section_title
;
 Novel Lanthanide Amides Incorporating Neutral Pyrrole Ligand in a
 Constrained Geometry Architecture: Synthesis, Characterization, Reaction,
 and Catalytic Activity
;
_journal_issue 14
_journal_name_full Organometallics
_journal_page_first 3920
_journal_paper_doi 10.1021/om400409x
_journal_volume 32
_journal_year 2013
_chemical_formula_sum 'C37 H57 N5 Si2 Sm'
_chemical_formula_weight 778.41
_chemical_name_systematic
; 
 ? 
;
_space_group_IT_number 2
_symmetry_cell_setting triclinic
_symmetry_space_group_name_Hall '-P 1'
_symmetry_space_group_name_H-M 'P -1'
_atom_sites_solution_hydrogens geom
_atom_sites_solution_primary direct
_atom_sites_solution_secondary difmap
_audit_creation_method SHELXL-97
_cell_angle_alpha 81.5240(10)
_cell_angle_beta 82.0510(10)
_cell_angle_gamma 67.1210(10)
_cell_formula_units_Z 2
_cell_length_a 10.6399(7)
_cell_length_b 13.2558(8)
_cell_length_c 15.8529(10)
_cell_measurement_reflns_used 9946
_cell_measurement_temperature 293(2)
_cell_measurement_theta_max 27.60
_cell_measurement_theta_min 2.23
_cell_volume 2029.4(2)
_computing_structure_refinement 'SHELXL-97 (Sheldrick, 1997)'
_computing_structure_solution 'SHELXS-97 (Sheldrick, 1990)'
_diffrn_ambient_temperature 293(2)
_diffrn_measured_fraction_theta_full 0.972
_diffrn_measured_fraction_theta_max 0.972
_diffrn_measurement_device_type 'CCD area detector'
_diffrn_measurement_method 'phi and omega scans'
_diffrn_radiation_monochromator graphite
_diffrn_radiation_source 'fine-focus sealed tube'
_diffrn_radiation_type MoK\a
_diffrn_radiation_wavelength 0.71073
_diffrn_reflns_av_R_equivalents 0.0187
_diffrn_reflns_av_sigmaI/netI 0.0256
_diffrn_reflns_limit_h_max 13
_diffrn_reflns_limit_h_min -13
_diffrn_reflns_limit_k_max 17
_diffrn_reflns_limit_k_min -16
_diffrn_reflns_limit_l_max 20
_diffrn_reflns_limit_l_min -20
_diffrn_reflns_number 17638
_diffrn_reflns_theta_full 27.63
_diffrn_reflns_theta_max 27.63
_diffrn_reflns_theta_min 1.30
_exptl_absorpt_coefficient_mu 1.535
_exptl_absorpt_correction_T_max 0.8254
_exptl_absorpt_correction_T_min 0.7912
_exptl_absorpt_correction_type multi-scan
_exptl_crystal_colour yellow
_exptl_crystal_density_diffrn 1.274
_exptl_crystal_density_method 'not measured'
_exptl_crystal_description block
_exptl_crystal_F_000 808
_exptl_crystal_size_max 0.16
_exptl_crystal_size_mid 0.15
_exptl_crystal_size_min 0.13
_refine_diff_density_max 0.492
_refine_diff_density_min -0.691
_refine_diff_density_rms 0.070
_refine_ls_extinction_method none
_refine_ls_goodness_of_fit_ref 1.089
_refine_ls_hydrogen_treatment constr
_refine_ls_matrix_type full
_refine_ls_number_parameters 417
_refine_ls_number_reflns 9173
_refine_ls_number_restraints 0
_refine_ls_restrained_S_all 1.089
_refine_ls_R_factor_all 0.0287
_refine_ls_R_factor_gt 0.0250
_refine_ls_shift/su_max 0.001
_refine_ls_shift/su_mean 0.000
_refine_ls_structure_factor_coef Fsqd
_refine_ls_weighting_details 'calc w=1/[\s^2^(Fo^2^)+(0.0397P)^2^+0.5605P] where P=(Fo^2^+2Fc^2^)/3'
_refine_ls_weighting_scheme calc
_refine_ls_wR_factor_gt 0.0703
_refine_ls_wR_factor_ref 0.0731
_reflns_number_gt 8377
_reflns_number_total 9173
_reflns_threshold_expression >2sigma(I)
_cod_data_source_file om400409x_si_002.cif
_cod_data_source_block 4
_cod_depositor_comments
;
The following automatic conversions were performed:

'_symmetry_cell_setting' value 'Triclinic' changed to 'triclinic'
according to /home/saulius/struct/CIF-dictionaries/cif_core.dic
dictionary named 'cif_core.dic' version 2.4.2 from 2011-04-26.

Automatic conversion script
Id: cif_fix_values 1891 2012-01-12 08:04:46Z andrius 
;
_cod_original_sg_symbol_H-M P-1
_cod_database_code 4081071

loop_
_symmetry_equiv_pos_as_xyz
'x, y, z'
'-x, -y, -z'

loop_
_atom_site_label
_atom_site_type_symbol
_atom_site_fract_x
_atom_site_fract_y
_atom_site_fract_z
_atom_site_U_iso_or_equiv
_atom_site_adp_type
_atom_site_occupancy
_atom_site_symmetry_multiplicity
_atom_site_calc_flag
_atom_site_refinement_flags
C1 C 0.2380(3) 0.4212(3) 0.2940(2) 0.0688(8) Uani 1 1 d .
H1 H 0.1909 0.4894 0.3147 0.083 Uiso 1 1 calc R
C2 C 0.2115(4) 0.3314(3) 0.3345(3) 0.0868(11) Uani 1 1 d .
H2 H 0.1463 0.3400 0.3812 0.104 Uiso 1 1 calc R
C3 C 0.2798(5) 0.2299(4) 0.3067(3) 0.0975(14) Uani 1 1 d .
H3 H 0.2600 0.1698 0.3331 0.117 Uiso 1 1 calc R
C4 C 0.3768(5) 0.2180(3) 0.2401(3) 0.0938(12) Uani 1 1 d .
H4 H 0.4255 0.1484 0.2221 0.113 Uiso 1 1 calc R
C5 C 0.4057(4) 0.3072(3) 0.1977(2) 0.0753(9) Uani 1 1 d .
H5 H 0.4734 0.2963 0.1523 0.090 Uiso 1 1 calc R
C6 C 0.3337(3) 0.4132(2) 0.22274(17) 0.0552(6) Uani 1 1 d .
C7 C 0.4614(3) 0.4968(2) 0.11712(16) 0.0551(6) Uani 1 1 d .
H7A H 0.4355 0.5610 0.0753 0.066 Uiso 1 1 calc R
H7B H 0.4780 0.4328 0.0880 0.066 Uiso 1 1 calc R
C8 C 0.5941(3) 0.4844(2) 0.15276(18) 0.0580(6) Uani 1 1 d .
H8A H 0.6260 0.4170 0.1909 0.070 Uiso 1 1 calc R
H8B H 0.6648 0.4812 0.1063 0.070 Uiso 1 1 calc R
C9 C 0.5888(4) 0.7052(3) 0.0672(2) 0.0812(10) Uani 1 1 d .
H9A H 0.5756 0.7815 0.0540 0.122 Uiso 1 1 calc R
H9B H 0.5367 0.6866 0.0315 0.122 Uiso 1 1 calc R
H9C H 0.6842 0.6606 0.0571 0.122 Uiso 1 1 calc R
C10 C 0.5419(3) 0.6847(2) 0.1591(2) 0.0597(7) Uani 1 1 d .
C11 C 0.4821(3) 0.7570(3) 0.2208(2) 0.0669(8) Uani 1 1 d .
C12 C 0.4693(3) 0.6939(3) 0.2996(2) 0.0691(8) Uani 1 1 d .
C13 C 0.5217(3) 0.5847(2) 0.28491(18) 0.0593(6) Uani 1 1 d .
C14 C 0.5415(4) 0.4842(3) 0.3473(2) 0.0795(9) Uani 1 1 d .
H14A H 0.4897 0.4449 0.3328 0.119 Uiso 1 1 calc R
H14B H 0.5106 0.5058 0.4041 0.119 Uiso 1 1 calc R
H14C H 0.6368 0.4376 0.3449 0.119 Uiso 1 1 calc R
C15 C 0.1790(3) 0.9413(2) 0.14547(17) 0.0531(6) Uani 1 1 d .
H15 H 0.1289 0.9170 0.1908 0.064 Uiso 1 1 calc R
C16 C 0.2084(3) 1.0332(2) 0.1519(2) 0.0671(8) Uani 1 1 d .
H16 H 0.1809 1.0678 0.2020 0.081 Uiso 1 1 calc R
C17 C 0.2781(4) 1.0731(3) 0.0843(3) 0.0775(9) Uani 1 1 d .
H17 H 0.2999 1.1335 0.0888 0.093 Uiso 1 1 calc R
C18 C 0.3149(4) 1.0226(3) 0.0102(2) 0.0740(8) Uani 1 1 d .
H18 H 0.3586 1.0513 -0.0364 0.089 Uiso 1 1 calc R
C19 C 0.2887(3) 0.9298(2) 0.00301(18) 0.0571(6) Uani 1 1 d .
H19 H 0.3147 0.8975 -0.0481 0.069 Uiso 1 1 calc R
C20 C 0.2233(2) 0.88404(18) 0.07200(15) 0.0446(5) Uani 1 1 d .
C21 C 0.2147(2) 0.74166(18) -0.00463(14) 0.0458(5) Uani 1 1 d .
H21A H 0.2227 0.6656 0.0067 0.055 Uiso 1 1 calc R
H21B H 0.2967 0.7432 -0.0393 0.055 Uiso 1 1 calc R
C22 C 0.0894(3) 0.80796(19) -0.05449(15) 0.0475(5) Uani 1 1 d .
H22A H 0.0075 0.8070 -0.0193 0.057 Uiso 1 1 calc R
H22B H 0.0820 0.8839 -0.0659 0.057 Uiso 1 1 calc R
C23 C 0.1998(4) 0.8907(3) -0.2256(2) 0.0790(9) Uani 1 1 d .
H23A H 0.1311 0.9562 -0.2047 0.118 Uiso 1 1 calc R
H23B H 0.2246 0.9054 -0.2853 0.118 Uiso 1 1 calc R
H23C H 0.2791 0.8681 -0.1944 0.118 Uiso 1 1 calc R
C24 C 0.1449(3) 0.8017(2) -0.21359(17) 0.0588(6) Uani 1 1 d .
C25 C 0.1280(4) 0.7435(3) -0.2726(2) 0.0796(10) Uani 1 1 d .
H25 H 0.1520 0.7510 -0.3312 0.096 Uiso 1 1 calc R
C26 C 0.0685(4) 0.6708(3) -0.2297(2) 0.0802(10) Uani 1 1 d .
H26 H 0.0463 0.6216 -0.2549 0.096 Uiso 1 1 calc R
C27 C 0.0488(3) 0.6844(2) -0.1451(2) 0.0616(7) Uani 1 1 d .
C28 C -0.0133(4) 0.6298(3) -0.0725(3) 0.0873(10) Uani 1 1 d .
H28A H -0.0517 0.5851 -0.0941 0.131 Uiso 1 1 calc R
H28B H -0.0842 0.6847 -0.0411 0.131 Uiso 1 1 calc R
H28C H 0.0558 0.5844 -0.0354 0.131 Uiso 1 1 calc R
C29 C -0.0138(4) 0.6453(3) 0.1729(2) 0.0704(8) Uani 1 1 d .
H29A H 0.0016 0.6964 0.1272 0.106 Uiso 1 1 calc R
H29B H -0.0848 0.6236 0.1600 0.106 Uiso 1 1 calc R
H29C H 0.0690 0.5815 0.1791 0.106 Uiso 1 1 calc R
C30 C -0.2206(4) 0.8401(3) 0.2515(3) 0.0906(11) Uani 1 1 d .
H30A H -0.2505 0.8813 0.3004 0.136 Uiso 1 1 calc R
H30B H -0.2931 0.8205 0.2385 0.136 Uiso 1 1 calc R
H30C H -0.1966 0.8843 0.2033 0.136 Uiso 1 1 calc R
C31 C -0.1278(4) 0.6178(3) 0.3557(3) 0.0880(11) Uani 1 1 d .
H31A H -0.0511 0.5517 0.3700 0.132 Uiso 1 1 calc R
H31B H -0.1934 0.5996 0.3317 0.132 Uiso 1 1 calc R
H31C H -0.1697 0.6538 0.4064 0.132 Uiso 1 1 calc R
C32 C 0.1393(4) 0.8924(3) 0.3837(2) 0.0831(10) Uani 1 1 d .
H32A H 0.2272 0.8673 0.3515 0.125 Uiso 1 1 calc R
H32B H 0.1491 0.9103 0.4384 0.125 Uiso 1 1 calc R
H32C H 0.0781 0.9567 0.3530 0.125 Uiso 1 1 calc R
C33 C -0.1041(4) 0.8443(4) 0.4582(3) 0.1036(14) Uani 1 1 d .
H33A H -0.1604 0.9062 0.4228 0.155 Uiso 1 1 calc R
H33B H -0.0943 0.8686 0.5102 0.155 Uiso 1 1 calc R
H33C H -0.1461 0.7910 0.4716 0.155 Uiso 1 1 calc R
C34 C 0.1745(5) 0.6643(4) 0.4733(2) 0.1004(13) Uani 1 1 d .
H34A H 0.1317 0.6116 0.4884 0.151 Uiso 1 1 calc R
H34B H 0.1825 0.6919 0.5242 0.151 Uiso 1 1 calc R
H34C H 0.2640 0.6296 0.4450 0.151 Uiso 1 1 calc R
C35 C 0.5105(5) 0.0473(4) 0.4739(3) 0.1035(13) Uani 1 1 d .
H35A H 0.5972 0.0192 0.4395 0.124 Uiso 1 1 calc R
H35B H 0.4395 0.0782 0.4347 0.124 Uiso 1 1 calc R
C36 C 0.5112(8) 0.1353(5) 0.5152(4) 0.139(2) Uani 1 1 d .
H36A H 0.5822 0.1047 0.5545 0.166 Uiso 1 1 calc R
H36B H 0.4244 0.1639 0.5494 0.166 Uiso 1 1 calc R
C37 C 0.5325(7) 0.2287(5) 0.4622(4) 0.133(2) Uani 1 1 d .
H37A H 0.6011 0.2022 0.4160 0.199 Uiso 1 1 calc R
H37B H 0.5623 0.2677 0.4965 0.199 Uiso 1 1 calc R
H37C H 0.4482 0.2772 0.4395 0.199 Uiso 1 1 calc R
N1 N 0.3496(2) 0.50832(17) 0.18266(13) 0.0522(5) Uani 1 1 d .
N2 N 0.5651(2) 0.57923(18) 0.19909(14) 0.0551(5) Uani 1 1 d .
N3 N 0.2049(2) 0.78539(15) 0.07601(12) 0.0445(4) Uani 1 1 d .
N4 N 0.0958(2) 0.76543(16) -0.13515(13) 0.0495(4) Uani 1 1 d .
N5 N 0.0679(2) 0.73542(18) 0.30351(13) 0.0504(5) Uani 1 1 d .
Si1 Si -0.06747(8) 0.71223(6) 0.27541(5) 0.05544(17) Uani 1 1 d .
Si2 Si 0.06808(9) 0.78083(8) 0.39994(5) 0.06316(19) Uani 1 1 d .
Sm1 Sm 0.256955(11) 0.690172(9) 0.207703(7) 0.04183(5) Uani 1 1 d .

loop_
_atom_site_aniso_label
_atom_site_aniso_U_11
_atom_site_aniso_U_22
_atom_site_aniso_U_33
_atom_site_aniso_U_23
_atom_site_aniso_U_13
_atom_site_aniso_U_12
C1 0.0647(18) 0.0694(18) 0.0709(18) 0.0057(14) -0.0079(14) -0.0276(15)
C2 0.074(2) 0.096(3) 0.092(3) 0.026(2) -0.0160(19) -0.043(2)
C3 0.113(3) 0.084(3) 0.117(3) 0.030(2) -0.046(3) -0.063(3)
C4 0.124(3) 0.0592(18) 0.109(3) -0.0013(19) -0.039(3) -0.039(2)
C5 0.095(2) 0.0591(16) 0.076(2) -0.0089(14) -0.0161(17) -0.0295(17)
C6 0.0583(15) 0.0547(14) 0.0563(14) -0.0005(11) -0.0172(12) -0.0230(12)
C7 0.0600(15) 0.0525(13) 0.0484(13) -0.0087(10) -0.0017(11) -0.0160(12)
C8 0.0497(14) 0.0541(14) 0.0592(15) -0.0090(11) 0.0015(11) -0.0086(11)
C9 0.0637(19) 0.085(2) 0.095(2) 0.0122(18) -0.0017(17) -0.0364(17)
C10 0.0419(13) 0.0601(15) 0.0806(18) 0.0009(13) -0.0144(12) -0.0229(12)
C11 0.0483(15) 0.0664(17) 0.095(2) -0.0162(15) -0.0192(14) -0.0237(13)
C12 0.0532(16) 0.0719(18) 0.084(2) -0.0243(16) -0.0228(14) -0.0142(14)
C13 0.0482(14) 0.0693(16) 0.0571(14) -0.0094(12) -0.0154(11) -0.0140(12)
C14 0.082(2) 0.082(2) 0.0577(17) 0.0035(15) -0.0206(15) -0.0113(17)
C15 0.0521(14) 0.0467(12) 0.0554(14) -0.0100(10) -0.0100(11) -0.0097(11)
C16 0.0722(19) 0.0502(14) 0.0780(19) -0.0192(13) -0.0250(15) -0.0115(13)
C17 0.083(2) 0.0590(17) 0.105(3) -0.0061(17) -0.031(2) -0.0354(16)
C18 0.077(2) 0.0710(19) 0.087(2) 0.0042(16) -0.0133(17) -0.0440(17)
C19 0.0620(16) 0.0605(15) 0.0555(14) -0.0025(11) -0.0080(12) -0.0306(13)
C20 0.0415(11) 0.0444(11) 0.0478(12) -0.0049(9) -0.0116(9) -0.0135(9)
C21 0.0495(13) 0.0427(11) 0.0437(11) -0.0075(9) -0.0073(9) -0.0135(10)
C22 0.0491(13) 0.0476(12) 0.0451(11) -0.0111(9) -0.0084(9) -0.0138(10)
C23 0.082(2) 0.081(2) 0.0692(19) 0.0080(16) -0.0018(16) -0.0331(18)
C24 0.0599(16) 0.0611(15) 0.0484(13) -0.0035(11) -0.0127(11) -0.0134(12)
C25 0.088(2) 0.085(2) 0.0509(15) -0.0203(15) -0.0200(15) -0.0078(18)
C26 0.091(2) 0.080(2) 0.077(2) -0.0306(17) -0.0316(18) -0.0244(18)
C27 0.0590(16) 0.0566(14) 0.0725(17) -0.0161(13) -0.0184(13) -0.0178(12)
C28 0.094(3) 0.077(2) 0.108(3) -0.0130(19) -0.009(2) -0.049(2)
C29 0.076(2) 0.087(2) 0.0658(17) -0.0120(15) -0.0105(15) -0.0468(18)
C30 0.0573(19) 0.079(2) 0.138(3) -0.013(2) -0.023(2) -0.0225(17)
C31 0.086(2) 0.093(2) 0.095(3) -0.0069(19) 0.020(2) -0.054(2)
C32 0.087(2) 0.097(2) 0.082(2) -0.0347(19) -0.0066(18) -0.043(2)
C33 0.084(3) 0.139(4) 0.082(2) -0.049(2) 0.028(2) -0.034(3)
C34 0.123(4) 0.117(3) 0.0567(19) -0.0051(19) -0.020(2) -0.037(3)
C35 0.090(3) 0.101(3) 0.113(3) -0.010(2) -0.012(2) -0.028(2)
C36 0.191(6) 0.130(4) 0.125(4) -0.011(3) -0.023(4) -0.091(5)
C37 0.162(5) 0.145(5) 0.122(4) 0.020(3) -0.050(4) -0.091(4)
N1 0.0503(11) 0.0537(11) 0.0503(11) -0.0056(9) -0.0028(9) -0.0177(9)
N2 0.0437(11) 0.0575(12) 0.0590(12) -0.0039(9) -0.0097(9) -0.0126(9)
N3 0.0488(11) 0.0444(9) 0.0414(9) -0.0058(7) -0.0060(8) -0.0175(8)
N4 0.0550(12) 0.0492(10) 0.0452(10) -0.0094(8) -0.0128(9) -0.0161(9)
N5 0.0442(11) 0.0646(12) 0.0456(10) -0.0134(9) 0.0027(8) -0.0235(9)
Si1 0.0473(4) 0.0606(4) 0.0635(4) -0.0073(3) -0.0001(3) -0.0272(3)
Si2 0.0609(5) 0.0829(5) 0.0463(4) -0.0209(3) 0.0038(3) -0.0254(4)
Sm1 0.03798(7) 0.04844(7) 0.03887(7) -0.00384(4) -0.00319(4) -0.01634(5)

loop_
_atom_type_symbol
_atom_type_description
_atom_type_scat_dispersion_real
_atom_type_scat_dispersion_imag
_atom_type_scat_source
C C 0.0033 0.0016 'International Tables Vol C Tables 4.2.6.8 and 6.1.1.4'
H H 0.0000 0.0000 'International Tables Vol C Tables 4.2.6.8 and 6.1.1.4'
N N 0.0061 0.0033 'International Tables Vol C Tables 4.2.6.8 and 6.1.1.4'
Si Si 0.0817 0.0704 'International Tables Vol C Tables 4.2.6.8 and 6.1.1.4'
Sm Sm -0.1638 3.4418 'International Tables Vol C Tables 4.2.6.8 and 6.1.1.4'

loop_
_geom_angle_atom_site_label_1
_geom_angle_atom_site_label_2
_geom_angle_atom_site_label_3
_geom_angle
_geom_angle_site_symmetry_1
_geom_angle_site_symmetry_3
C2 C1 C6 122.0(4) . .
C2 C1 H1 119.0 . .
C6 C1 H1 119.0 . .
C3 C2 C1 120.6(4) . .
C3 C2 H2 119.7 . .
C1 C2 H2 119.7 . .
C4 C3 C2 119.1(3) . .
C4 C3 H3 120.5 . .
C2 C3 H3 120.5 . .
C3 C4 C5 121.6(4) . .
C3 C4 H4 119.2 . .
C5 C4 H4 119.2 . .
C4 C5 C6 120.7(4) . .
C4 C5 H5 119.7 . .
C6 C5 H5 119.7 . .
N1 C6 C1 118.7(3) . .
N1 C6 C5 125.5(3) . .
C1 C6 C5 115.8(3) . .
N1 C7 C8 112.9(2) . .
N1 C7 H7A 109.0 . .
C8 C7 H7A 109.0 . .
N1 C7 H7B 109.0 . .
C8 C7 H7B 109.0 . .
H7A C7 H7B 107.8 . .
N2 C8 C7 107.9(2) . .
N2 C8 H8A 110.1 . .
C7 C8 H8A 110.1 . .
N2 C8 H8B 110.1 . .
C7 C8 H8B 110.1 . .
H8A C8 H8B 108.4 . .
C10 C9 H9A 109.5 . .
C10 C9 H9B 109.5 . .
H9A C9 H9B 109.5 . .
C10 C9 H9C 109.5 . .
H9A C9 H9C 109.5 . .
H9B C9 H9C 109.5 . .
C11 C10 N2 107.4(3) . .
C11 C10 C9 130.3(3) . .
N2 C10 C9 122.1(3) . .
C11 C10 Sm1 72.49(16) . .
N2 C10 Sm1 77.49(14) . .
C9 C10 Sm1 120.03(19) . .
C10 C11 C12 107.5(3) . .
C10 C11 Sm1 80.48(16) . .
C12 C11 Sm1 74.69(17) . .
C13 C12 C11 108.0(3) . .
C13 C12 Sm1 80.02(16) . .
C11 C12 Sm1 76.86(16) . .
C12 C13 N2 107.6(3) . .
C12 C13 C14 129.5(3) . .
N2 C13 C14 122.7(3) . .
C12 C13 Sm1 72.73(16) . .
N2 C13 Sm1 79.03(14) . .
C14 C13 Sm1 117.8(2) . .
C13 C14 H14A 109.5 . .
C13 C14 H14B 109.5 . .
H14A C14 H14B 109.5 . .
C13 C14 H14C 109.5 . .
H14A C14 H14C 109.5 . .
H14B C14 H14C 109.5 . .
C16 C15 C20 121.7(3) . .
C16 C15 H15 119.1 . .
C20 C15 H15 119.1 . .
C17 C16 C15 120.1(3) . .
C17 C16 H16 119.9 . .
C15 C16 H16 119.9 . .
C18 C17 C16 119.1(3) . .
C18 C17 H17 120.4 . .
C16 C17 H17 120.4 . .
C17 C18 C19 121.6(3) . .
C17 C18 H18 119.2 . .
C19 C18 H18 119.2 . .
C18 C19 C20 120.8(3) . .
C18 C19 H19 119.6 . .
C20 C19 H19 119.6 . .
N3 C20 C19 126.1(2) . .
N3 C20 C15 117.3(2) . .
C19 C20 C15 116.5(2) . .
N3 C21 C22 111.70(18) . .
N3 C21 H21A 109.3 . .
C22 C21 H21A 109.3 . .
N3 C21 H21B 109.3 . .
C22 C21 H21B 109.3 . .
H21A C21 H21B 107.9 . .
N4 C22 C21 112.89(19) . .
N4 C22 H22A 109.0 . .
C21 C22 H22A 109.0 . .
N4 C22 H22B 109.0 . .
C21 C22 H22B 109.0 . .
H22A C22 H22B 107.8 . .
C24 C23 H23A 109.5 . .
C24 C23 H23B 109.5 . .
H23A C23 H23B 109.5 . .
C24 C23 H23C 109.5 . .
H23A C23 H23C 109.5 . .
H23B C23 H23C 109.5 . .
C25 C24 N4 106.9(3) . .
C25 C24 C23 130.1(3) . .
N4 C24 C23 123.0(3) . .
C24 C25 C26 108.3(3) . .
C24 C25 H25 125.9 . .
C26 C25 H25 125.9 . .
C27 C26 C25 108.3(3) . .
C27 C26 H26 125.9 . .
C25 C26 H26 125.9 . .
C26 C27 N4 107.1(3) . .
C26 C27 C28 130.1(3) . .
N4 C27 C28 122.7(3) . .
C27 C28 H28A 109.5 . .
C27 C28 H28B 109.5 . .
H28A C28 H28B 109.5 . .
C27 C28 H28C 109.5 . .
H28A C28 H28C 109.5 . .
H28B C28 H28C 109.5 . .
Si1 C29 H29A 109.5 . .
Si1 C29 H29B 109.5 . .
H29A C29 H29B 109.5 . .
Si1 C29 H29C 109.5 . .
H29A C29 H29C 109.5 . .
H29B C29 H29C 109.5 . .
Si1 C30 H30A 109.5 . .
Si1 C30 H30B 109.5 . .
H30A C30 H30B 109.5 . .
Si1 C30 H30C 109.5 . .
H30A C30 H30C 109.5 . .
H30B C30 H30C 109.5 . .
Si1 C31 H31A 109.5 . .
Si1 C31 H31B 109.5 . .
H31A C31 H31B 109.5 . .
Si1 C31 H31C 109.5 . .
H31A C31 H31C 109.5 . .
H31B C31 H31C 109.5 . .
Si2 C32 H32A 109.5 . .
Si2 C32 H32B 109.5 . .
H32A C32 H32B 109.5 . .
Si2 C32 H32C 109.5 . .
H32A C32 H32C 109.5 . .
H32B C32 H32C 109.5 . .
Si2 C33 H33A 109.5 . .
Si2 C33 H33B 109.5 . .
H33A C33 H33B 109.5 . .
Si2 C33 H33C 109.5 . .
H33A C33 H33C 109.5 . .
H33B C33 H33C 109.5 . .
Si2 C34 H34A 109.5 . .
Si2 C34 H34B 109.5 . .
H34A C34 H34B 109.5 . .
Si2 C34 H34C 109.5 . .
H34A C34 H34C 109.5 . .
H34B C34 H34C 109.5 . .
C36 C35 C35 119.4(6) . 2_656
C36 C35 H35A 107.5 . .
C35 C35 H35A 107.5 2_656 .
C36 C35 H35B 107.5 . .
C35 C35 H35B 107.5 2_656 .
H35A C35 H35B 107.0 . .
C35 C36 C37 118.6(5) . .
C35 C36 H36A 107.7 . .
C37 C36 H36A 107.7 . .
C35 C36 H36B 107.7 . .
C37 C36 H36B 107.7 . .
H36A C36 H36B 107.1 . .
C36 C37 H37A 109.5 . .
C36 C37 H37B 109.5 . .
H37A C37 H37B 109.5 . .
C36 C37 H37C 109.5 . .
H37A C37 H37C 109.5 . .
H37B C37 H37C 109.5 . .
C6 N1 C7 117.8(2) . .
C6 N1 Sm1 134.76(18) . .
C7 N1 Sm1 106.68(15) . .
C13 N2 C10 109.5(2) . .
C13 N2 C8 125.0(2) . .
C10 N2 C8 123.5(2) . .
C20 N3 C21 117.26(19) . .
C20 N3 Sm1 108.79(14) . .
C21 N3 Sm1 128.22(14) . .
C24 N4 C27 109.4(2) . .
C24 N4 C22 125.5(2) . .
C27 N4 C22 125.0(2) . .
Si1 N5 Si2 123.29(12) . .
Si1 N5 Sm1 115.08(10) . .
Si2 N5 Sm1 121.50(11) . .
N5 Si1 C30 114.33(14) . .
N5 Si1 C31 114.46(16) . .
C30 Si1 C31 107.46(19) . .
N5 Si1 C29 108.58(12) . .
C30 Si1 C29 104.84(19) . .
C31 Si1 C29 106.48(16) . .
N5 Si2 C33 115.25(16) . .
N5 Si2 C34 110.12(16) . .
C33 Si2 C34 107.5(2) . .
N5 Si2 C32 110.75(14) . .
C33 Si2 C32 104.1(2) . .
C34 Si2 C32 108.8(2) . .
N5 Sm1 N3 110.77(7) . .
N5 Sm1 N1 114.55(8) . .
N3 Sm1 N1 104.79(7) . .
N5 Sm1 C12 104.20(9) . .
N3 Sm1 C12 123.55(9) . .
N1 Sm1 C12 98.85(8) . .
N5 Sm1 C11 121.40(9) . .
N3 Sm1 C11 95.16(9) . .
N1 Sm1 C11 107.41(8) . .
C12 Sm1 C11 28.45(10) . .
N5 Sm1 C13 114.95(8) . .
N3 Sm1 C13 130.88(8) . .
N1 Sm1 C13 71.60(8) . .
C12 Sm1 C13 27.25(8) . .
C11 Sm1 C13 45.38(9) . .
N5 Sm1 C10 147.75(8) . .
N3 Sm1 C10 86.62(8) . .
N1 Sm1 C10 84.95(8) . .
C12 Sm1 C10 45.19(9) . .
C11 Sm1 C10 27.03(9) . .
C13 Sm1 C10 44.56(8) . .

loop_
_geom_bond_atom_site_label_1
_geom_bond_atom_site_label_2
_geom_bond_distance
_geom_bond_site_symmetry_2
C1 C2 1.377(5) .
C1 C6 1.399(4) .
C1 H1 0.9300 .
C2 C3 1.363(7) .
C2 H2 0.9300 .
C3 C4 1.351(6) .
C3 H3 0.9300 .
C4 C5 1.390(5) .
C4 H4 0.9300 .
C5 C6 1.401(4) .
C5 H5 0.9300 .
C6 N1 1.386(3) .
C7 N1 1.443(3) .
C7 C8 1.533(4) .
C7 H7A 0.9700 .
C7 H7B 0.9700 .
C8 N2 1.457(3) .
C8 H8A 0.9700 .
C8 H8B 0.9700 .
C9 C10 1.494(5) .
C9 H9A 0.9600 .
C9 H9B 0.9600 .
C9 H9C 0.9600 .
C10 C11 1.382(4) .
C10 N2 1.390(3) .
C10 Sm1 2.998(3) .
C11 C12 1.418(5) .
C11 Sm1 2.899(3) .
C12 C13 1.377(4) .
C12 Sm1 2.872(3) .
C13 N2 1.378(4) .
C13 C14 1.499(4) .
C13 Sm1 2.962(3) .
C14 H14A 0.9600 .
C14 H14B 0.9600 .
C14 H14C 0.9600 .
C15 C16 1.391(4) .
C15 C20 1.409(3) .
C15 H15 0.9300 .
C16 C17 1.378(5) .
C16 H16 0.9300 .
C17 C18 1.372(5) .
C17 H17 0.9300 .
C18 C19 1.386(4) .
C18 H18 0.9300 .
C19 C20 1.404(3) .
C19 H19 0.9300 .
C20 N3 1.387(3) .
C21 N3 1.455(3) .
C21 C22 1.533(3) .
C21 H21A 0.9700 .
C21 H21B 0.9700 .
C22 N4 1.455(3) .
C22 H22A 0.9700 .
C22 H22B 0.9700 .
C23 C24 1.486(4) .
C23 H23A 0.9600 .
C23 H23B 0.9600 .
C23 H23C 0.9600 .
C24 C25 1.367(4) .
C24 N4 1.374(3) .
C25 C26 1.397(6) .
C25 H25 0.9300 .
C26 C27 1.356(4) .
C26 H26 0.9300 .
C27 N4 1.385(3) .
C27 C28 1.484(5) .
C28 H28A 0.9600 .
C28 H28B 0.9600 .
C28 H28C 0.9600 .
C29 Si1 1.879(3) .
C29 H29A 0.9600 .
C29 H29B 0.9600 .
C29 H29C 0.9600 .
C30 Si1 1.872(4) .
C30 H30A 0.9600 .
C30 H30B 0.9600 .
C30 H30C 0.9600 .
C31 Si1 1.878(3) .
C31 H31A 0.9600 .
C31 H31B 0.9600 .
C31 H31C 0.9600 .
C32 Si2 1.881(4) .
C32 H32A 0.9600 .
C32 H32B 0.9600 .
C32 H32C 0.9600 .
C33 Si2 1.865(4) .
C33 H33A 0.9600 .
C33 H33B 0.9600 .
C33 H33C 0.9600 .
C34 Si2 1.869(4) .
C34 H34A 0.9600 .
C34 H34B 0.9600 .
C34 H34C 0.9600 .
C35 C36 1.422(7) .
C35 C35 1.472(9) 2_656
C35 H35A 0.9700 .
C35 H35B 0.9700 .
C36 C37 1.465(7) .
C36 H36A 0.9700 .
C36 H36B 0.9700 .
C37 H37A 0.9600 .
C37 H37B 0.9600 .
C37 H37C 0.9600 .
N1 Sm1 2.295(2) .
N3 Sm1 2.2929(18) .
N5 Si1 1.712(2) .
N5 Si2 1.724(2) .
N5 Sm1 2.280(2) .

loop_
_geom_torsion_atom_site_label_1
_geom_torsion_atom_site_label_2
_geom_torsion_atom_site_label_3
_geom_torsion_atom_site_label_4
_geom_torsion
_geom_torsion_site_symmetry_1
C6 C1 C2 C3 0.9(5) .
C1 C2 C3 C4 1.7(6) .
C2 C3 C4 C5 -1.9(6) .
C3 C4 C5 C6 -0.4(6) .
C2 C1 C6 N1 176.6(3) .
C2 C1 C6 C5 -3.0(5) .
C4 C5 C6 N1 -176.8(3) .
C4 C5 C6 C1 2.8(5) .
N1 C7 C8 N2 -56.5(3) .
N2 C10 C11 C12 0.2(3) .
C9 C10 C11 C12 -174.6(3) .
Sm1 C10 C11 C12 70.5(2) .
N2 C10 C11 Sm1 -70.33(18) .
C9 C10 C11 Sm1 114.9(3) .
C10 C11 C12 C13 0.2(3) .
Sm1 C11 C12 C13 74.8(2) .
C10 C11 C12 Sm1 -74.6(2) .
C11 C12 C13 N2 -0.5(3) .
Sm1 C12 C13 N2 72.06(19) .
C11 C12 C13 C14 175.3(3) .
Sm1 C12 C13 C14 -112.1(3) .
C11 C12 C13 Sm1 -72.6(2) .
C20 C15 C16 C17 2.4(4) .
C15 C16 C17 C18 1.5(5) .
C16 C17 C18 C19 -2.7(5) .
C17 C18 C19 C20 -0.2(5) .
C18 C19 C20 N3 -172.5(3) .
C18 C19 C20 C15 3.9(4) .
C16 C15 C20 N3 171.6(2) .
C16 C15 C20 C19 -5.1(4) .
N3 C21 C22 N4 -179.5(2) .
N4 C24 C25 C26 -0.2(4) .
C23 C24 C25 C26 -178.2(3) .
C24 C25 C26 C27 0.1(4) .
C25 C26 C27 N4 0.0(4) .
C25 C26 C27 C28 178.5(3) .
C35 C35 C36 C37 179.9(6) 2_656
C1 C6 N1 C7 171.5(2) .
C5 C6 N1 C7 -8.9(4) .
C1 C6 N1 Sm1 2.7(4) .
C5 C6 N1 Sm1 -177.7(2) .
C8 C7 N1 C6 -89.2(3) .
C8 C7 N1 Sm1 82.5(2) .
C12 C13 N2 C10 0.6(3) .
C14 C13 N2 C10 -175.5(3) .
Sm1 C13 N2 C10 68.34(18) .
C12 C13 N2 C8 -163.5(2) .
C14 C13 N2 C8 20.4(4) .
Sm1 C13 N2 C8 -95.7(2) .
C11 C10 N2 C13 -0.5(3) .
C9 C10 N2 C13 174.8(3) .
Sm1 C10 N2 C13 -67.40(18) .
C11 C10 N2 C8 163.9(2) .
C9 C10 N2 C8 -20.8(4) .
Sm1 C10 N2 C8 97.0(2) .
C7 C8 N2 C13 90.1(3) .
C7 C8 N2 C10 -71.9(3) .
C19 C20 N3 C21 -20.1(3) .
C15 C20 N3 C21 163.6(2) .
C19 C20 N3 Sm1 135.5(2) .
C15 C20 N3 Sm1 -40.8(2) .
C22 C21 N3 C20 -72.9(3) .
C22 C21 N3 Sm1 137.02(17) .
C25 C24 N4 C27 0.2(3) .
C23 C24 N4 C27 178.4(3) .
C25 C24 N4 C22 -177.7(2) .
C23 C24 N4 C22 0.5(4) .
C26 C27 N4 C24 -0.1(3) .
C28 C27 N4 C24 -178.8(3) .
C26 C27 N4 C22 177.8(2) .
C28 C27 N4 C22 -0.8(4) .
C21 C22 N4 C24 -94.2(3) .
C21 C22 N4 C27 88.2(3) .
Si2 N5 Si1 C30 71.2(2) .
Sm1 N5 Si1 C30 -112.99(19) .
Si2 N5 Si1 C31 -53.4(2) .
Sm1 N5 Si1 C31 122.45(16) .
Si2 N5 Si1 C29 -172.15(16) .
Sm1 N5 Si1 C29 3.66(17) .
Si1 N5 Si2 C33 -18.1(3) .
Sm1 N5 Si2 C33 166.4(2) .
Si1 N5 Si2 C34 103.7(2) .
Sm1 N5 Si2 C34 -71.9(2) .
Si1 N5 Si2 C32 -135.90(18) .
Sm1 N5 Si2 C32 48.56(19) .
Si1 N5 Sm1 N3 58.23(13) .
Si2 N5 Sm1 N3 -125.89(12) .
Si1 N5 Sm1 N1 -60.03(14) .
Si2 N5 Sm1 N1 115.86(13) .
Si1 N5 Sm1 C12 -166.89(12) .
Si2 N5 Sm1 C12 9.00(15) .
Si1 N5 Sm1 C11 168.36(11) .
Si2 N5 Sm1 C11 -15.76(17) .
Si1 N5 Sm1 C13 -140.23(11) .
Si2 N5 Sm1 C13 35.66(16) .
Si1 N5 Sm1 C10 177.12(10) .
Si2 N5 Sm1 C10 -7.0(2) .
C20 N3 Sm1 N5 89.49(16) .
C21 N3 Sm1 N5 -118.40(19) .
C20 N3 Sm1 N1 -146.47(15) .
C21 N3 Sm1 N1 5.6(2) .
C20 N3 Sm1 C12 -35.01(18) .
C21 N3 Sm1 C12 117.10(19) .
C20 N3 Sm1 C11 -36.93(16) .
C21 N3 Sm1 C11 115.2(2) .
C20 N3 Sm1 C13 -68.20(18) .
C21 N3 Sm1 C13 83.9(2) .
C20 N3 Sm1 C10 -62.60(16) .
C21 N3 Sm1 C10 89.5(2) .
C6 N1 Sm1 N5 -14.0(3) .
C7 N1 Sm1 N5 176.38(15) .
C6 N1 Sm1 N3 -135.6(2) .
C7 N1 Sm1 N3 54.79(17) .
C6 N1 Sm1 C12 96.1(2) .
C7 N1 Sm1 C12 -73.49(17) .
C6 N1 Sm1 C11 124.1(2) .
C7 N1 Sm1 C11 -45.59(18) .
C6 N1 Sm1 C13 95.7(2) .
C7 N1 Sm1 C13 -73.93(16) .
C6 N1 Sm1 C10 139.3(2) .
C7 N1 Sm1 C10 -30.36(16) .
C13 C12 Sm1 N5 117.32(19) .
C11 C12 Sm1 N5 -131.38(18) .
C13 C12 Sm1 N3 -115.32(19) .
C11 C12 Sm1 N3 -4.0(2) .
C13 C12 Sm1 N1 -0.9(2) .
C11 C12 Sm1 N1 110.39(18) .
C13 C12 Sm1 C11 -111.3(3) .
C11 C12 Sm1 C13 111.3(3) .
C13 C12 Sm1 C10 -74.6(2) .
C11 C12 Sm1 C10 36.66(17) .
C10 C11 Sm1 N5 169.70(16) .
C12 C11 Sm1 N5 58.5(2) .
C10 C11 Sm1 N3 -72.12(19) .
C12 C11 Sm1 N3 176.64(18) .
C10 C11 Sm1 N1 35.2(2) .
C12 C11 Sm1 N1 -76.09(19) .
C10 C11 Sm1 C12 111.2(3) .
C10 C11 Sm1 C13 74.42(19) .
C12 C11 Sm1 C13 -36.83(17) .
C12 C11 Sm1 C10 -111.2(3) .
C12 C13 Sm1 N5 -71.8(2) .
N2 C13 Sm1 N5 175.64(15) .
C14 C13 Sm1 N5 54.3(2) .
C12 C13 Sm1 N3 85.2(2) .
N2 C13 Sm1 N3 -27.4(2) .
C14 C13 Sm1 N3 -148.8(2) .
C12 C13 Sm1 N1 179.0(2) .
N2 C13 Sm1 N1 66.49(16) .
C14 C13 Sm1 N1 -54.9(2) .
N2 C13 Sm1 C12 -112.6(3) .
C14 C13 Sm1 C12 126.1(3) .
C12 C13 Sm1 C11 38.6(2) .
N2 C13 Sm1 C11 -73.99(18) .
C14 C13 Sm1 C11 164.6(3) .
C12 C13 Sm1 C10 77.2(2) .
N2 C13 Sm1 C10 -35.38(15) .
C14 C13 Sm1 C10 -156.8(3) .
C11 C10 Sm1 N5 -16.6(3) .
N2 C10 Sm1 N5 96.4(2) .
C9 C10 Sm1 N5 -143.5(2) .
C11 C10 Sm1 N3 108.29(19) .
N2 C10 Sm1 N3 -138.72(17) .
C9 C10 Sm1 N3 -18.6(2) .
C11 C10 Sm1 N1 -146.53(19) .
N2 C10 Sm1 N1 -33.53(16) .
C9 C10 Sm1 N1 86.5(2) .
C11 C10 Sm1 C12 -38.74(19) .
N2 C10 Sm1 C12 74.25(18) .
C9 C10 Sm1 C12 -165.7(3) .
N2 C10 Sm1 C11 113.0(3) .
C9 C10 Sm1 C11 -126.9(3) .
C11 C10 Sm1 C13 -77.7(2) .
N2 C10 Sm1 C13 35.25(15) .
C9 C10 Sm1 C13 155.3(3) .
